data_7051374
loop_
_publ_author_name
'Visseaux, Marc'
'Barbier-Baudry, Denise'
'Blacque, Olivier'
'Hafid, Abderrafia'
'Richard, Philippe'
'Weber, Frank'

_publ_section_title
;
 New base-free metallocenes of samarium and neodymium, an approach
 of the stereoelectronic control in organolanthanide chemistry
;
_journal_issue 12
_journal_name_full 'New Journal of Chemistry'
_journal_page_first 939
_journal_page_last 942
_journal_paper_doi 10.1039/B006834I
_journal_volume 24
_journal_year 2000
_chemical_formula_moiety 'C25 H37 Nd'
_chemical_formula_sum 'C25 H37 Nd'
_chemical_formula_weight 481.79
_chemical_name_common compound3
_space_group_IT_number 14
_symmetry_cell_setting monoclinic
_symmetry_space_group_name_Hall '-P 2yab'
_symmetry_space_group_name_H-M 'P 1 21/a 1'
_cell_angle_alpha 90.00
_cell_angle_beta 91.718(12)
_cell_angle_gamma 90.00
_cell_formula_units_Z 8
_cell_length_a 19.021(3)
_cell_length_b 8.377(3)
_cell_length_c 29.023(3)
_cell_measurement_temperature 293(2)
_cell_volume 4622.4(19)
_diffrn_ambient_temperature 296(2)
_exptl_crystal_density_diffrn 1.385
_cod_original_sg_symbol_H-M 'P 21/a'
_cod_database_code 7051374

loop_
_symmetry_equiv_pos_as_xyz
'x, y, z'
'-x+1/2, y+1/2, -z'
'-x, -y, -z'
'x-1/2, -y-1/2, z'

loop_
_atom_site_label
_atom_site_type_symbol
_atom_site_fract_x
_atom_site_fract_y
_atom_site_fract_z
_atom_site_U_iso_or_equiv
_atom_site_adp_type
_atom_site_occupancy
_atom_site_symmetry_multiplicity
_atom_site_calc_flag
_atom_site_refinement_flags
_atom_site_disorder_assembly
_atom_site_disorder_group
Nd1 Nd 0.593130(16) 0.02892(4) 0.346609(10) 0.04707(11) Uani 1 1 d . . .
Nd2 Nd 0.866898(18) 0.06724(5) 0.162140(11) 0.06643(14) Uani 1 1 d . . .
C1 C 0.90776(18) 0.0124(4) 0.07389(12) 0.0434(13) Uani 1 1 d G . .
C2 C 0.96021(19) -0.0606(4) 0.10227(13) 0.0472(14) Uani 1 1 d G . .
H2 H 0.9684 -0.1697 0.1050 0.061 Uiso 1 1 calc R . .
C3 C 0.99802(18) 0.0615(4) 0.12580(11) 0.0400(13) Uani 1 1 d G . .
C4 C 0.96890(19) 0.2099(4) 0.11200(12) 0.0421(13) Uani 1 1 d G . .
C5 C 0.91312(19) 0.1795(4) 0.07992(12) 0.0392(13) Uani 1 1 d G . .
C6 C 0.60817(16) -0.1381(4) 0.42824(11) 0.0355(12) Uani 1 1 d G . .
C7 C 0.65620(17) -0.0095(4) 0.43183(11) 0.0331(12) Uani 1 1 d G . .
C8 C 0.70901(15) -0.0346(4) 0.39935(11) 0.0333(12) Uani 1 1 d G . .
C9 C 0.69357(16) -0.1787(4) 0.37565(12) 0.0377(13) Uani 1 1 d G . .
C10 C 0.63126(17) -0.2426(4) 0.39351(12) 0.0415(13) Uani 1 1 d G . .
H10 H 0.6093 -0.3368 0.3841 0.054 Uiso 1 1 calc R . .
C11 C 0.8606(3) -0.0811(7) 0.04013(19) 0.0571(16) Uani 1 1 d . . .
H11 H 0.8289 -0.0052 0.0243 0.074 Uiso 1 1 calc R . .
C41 C 0.9981(3) 0.3696(6) 0.12884(18) 0.0509(15) Uani 1 1 d . . .
H41 H 1.0349 0.3439 0.1520 0.066 Uiso 1 1 calc R . .
C51 C 0.8702(3) 0.3074(7) 0.05439(18) 0.0554(15) Uani 1 1 d . . .
H51 H 0.8874 0.4106 0.0659 0.072 Uiso 1 1 calc R . .
C52 C 0.7921(3) 0.3014(7) 0.0641(2) 0.076(2) Uani 1 1 d . . .
H52A H 0.7681 0.3844 0.0471 0.098 Uiso 1 1 calc R . .
H52B H 0.7856 0.3166 0.0965 0.098 Uiso 1 1 calc R . .
H52C H 0.7734 0.1995 0.0548 0.098 Uiso 1 1 calc R . .
C53 C 0.8819(3) 0.3062(8) 0.00242(19) 0.078(2) Uani 1 1 d . . .
H53A H 0.9315 0.3102 -0.0030 0.102 Uiso 1 1 calc R . .
H53B H 0.8593 0.3974 -0.0115 0.102 Uiso 1 1 calc R . .
H53C H 0.8624 0.2104 -0.0108 0.102 Uiso 1 1 calc R . .
C31 C 1.0645(3) 0.0330(6) 0.15549(19) 0.0518(15) Uani 1 1 d . . .
H31 H 1.0720 0.1269 0.1752 0.067 Uiso 1 1 calc R . .
C32 C 1.1276(3) 0.0174(10) 0.1248(2) 0.104(3) Uani 1 1 d . . .
H32A H 1.1300 0.1090 0.1051 0.135 Uiso 1 1 calc R . .
H32B H 1.1228 -0.0774 0.1064 0.135 Uiso 1 1 calc R . .
H32C H 1.1699 0.0107 0.1437 0.135 Uiso 1 1 calc R . .
C91 C 0.7354(3) -0.2631(6) 0.33857(17) 0.0441(14) Uani 1 1 d . . .
H91 H 0.7743 -0.1928 0.3303 0.057 Uiso 1 1 calc R . .
C81 C 0.7712(3) 0.0739(6) 0.39068(19) 0.0474(14) Uani 1 1 d . . .
H81 H 0.7687 0.1620 0.4128 0.062 Uiso 1 1 calc R . .
C82 C 0.7673(3) 0.1485(7) 0.34272(19) 0.0685(18) Uani 1 1 d . . .
H82A H 0.8075 0.2158 0.3387 0.089 Uiso 1 1 calc R . .
H82B H 0.7252 0.2111 0.3394 0.089 Uiso 1 1 calc R . .
H82C H 0.7668 0.0656 0.3199 0.089 Uiso 1 1 calc R . .
C83 C 0.8417(3) -0.0086(7) 0.3998(2) 0.077(2) Uani 1 1 d . . .
H83A H 0.8792 0.0645 0.3938 0.100 Uiso 1 1 calc R . .
H83B H 0.8452 -0.0997 0.3799 0.100 Uiso 1 1 calc R . .
H83C H 0.8451 -0.0428 0.4313 0.100 Uiso 1 1 calc R . .
C71 C 0.6522(3) 0.1229(6) 0.46794(16) 0.0424(13) Uani 1 1 d . . .
H71 H 0.6096 0.1022 0.4851 0.055 Uiso 1 1 calc R . .
C72 C 0.7137(3) 0.1149(7) 0.50305(19) 0.0680(18) Uani 1 1 d . . .
H72A H 0.7176 0.0086 0.5151 0.088 Uiso 1 1 calc R . .
H72B H 0.7056 0.1883 0.5278 0.088 Uiso 1 1 calc R . .
H72C H 0.7564 0.1431 0.4883 0.088 Uiso 1 1 calc R . .
C73 C 0.6440(3) 0.2904(6) 0.44780(18) 0.0560(16) Uani 1 1 d . . .
H73A H 0.6051 0.2919 0.4259 0.073 Uiso 1 1 calc R . .
H73B H 0.6863 0.3198 0.4327 0.073 Uiso 1 1 calc R . .
H73C H 0.6354 0.3649 0.4721 0.073 Uiso 1 1 calc R . .
C61 C 0.5476(3) -0.1710(6) 0.45943(18) 0.0490(14) Uani 1 1 d . . .
H61 H 0.5231 -0.0698 0.4645 0.064 Uiso 1 1 calc R . .
C62 C 0.4939(3) -0.2898(7) 0.4387(2) 0.077(2) Uani 1 1 d . . .
H62A H 0.4568 -0.3059 0.4599 0.100 Uiso 1 1 calc R . .
H62B H 0.5168 -0.3897 0.4330 0.100 Uiso 1 1 calc R . .
H62C H 0.4746 -0.2480 0.4102 0.100 Uiso 1 1 calc R . .
C63 C 0.5742(3) -0.2330(8) 0.5064(2) 0.078(2) Uani 1 1 d . . .
H63A H 0.5349 -0.2529 0.5256 0.101 Uiso 1 1 calc R . .
H63B H 0.6045 -0.1548 0.5207 0.101 Uiso 1 1 calc R . .
H63C H 0.5999 -0.3304 0.5022 0.101 Uiso 1 1 calc R . .
C100 C 0.5560(5) 0.0145(14) 0.2591(2) 0.093(3) Uani 1 1 d . . .
H100 H 0.5741 -0.0396 0.2341 0.122 Uiso 1 1 calc R . .
C101 C 0.5833(4) 0.1589(15) 0.2637(3) 0.097(3) Uani 1 1 d . . .
H101 H 0.6151 0.1814 0.2409 0.126 Uiso 1 1 calc R . .
C102 C 0.5766(5) 0.2819(11) 0.2934(4) 0.102(3) Uani 1 1 d . . .
H102 H 0.6049 0.3680 0.2858 0.133 Uiso 1 1 calc R . .
C103 C 0.5388(7) 0.3117(11) 0.3317(4) 0.116(4) Uani 1 1 d . . .
H103 H 0.5485 0.4116 0.3443 0.151 Uiso 1 1 calc R . .
C104 C 0.4895(6) 0.2284(18) 0.3561(3) 0.123(5) Uani 1 1 d . . .
H104 H 0.4725 0.2859 0.3808 0.160 Uiso 1 1 calc R . .
C105 C 0.4589(4) 0.0733(19) 0.3516(3) 0.119(4) Uani 1 1 d . . .
H105 H 0.4269 0.0507 0.3743 0.154 Uiso 1 1 calc R . .
C106 C 0.4671(4) -0.0554(12) 0.3193(4) 0.107(3) Uani 1 1 d . . .
H106 H 0.4390 -0.1435 0.3252 0.138 Uiso 1 1 calc R . .
C107 C 0.5087(6) -0.0739(10) 0.2812(3) 0.100(3) Uani 1 1 d . . .
H107 H 0.5022 -0.1733 0.2674 0.130 Uiso 1 1 calc R . .
C200 C 0.7983(6) -0.1694(12) 0.1982(4) 0.117(3) Uani 1 1 d . . .
H200 H 0.7924 -0.2755 0.1896 0.152 Uiso 1 1 calc R . .
C201 C 0.8570(6) -0.1448(14) 0.2271(3) 0.115(3) Uani 1 1 d . . .
H201 H 0.8808 -0.2395 0.2337 0.149 Uiso 1 1 calc R . .
C202 C 0.8885(5) -0.0162(17) 0.2482(3) 0.112(3) Uani 1 1 d . . .
H202 H 0.9276 -0.0450 0.2664 0.145 Uiso 1 1 calc R . .
C203 C 0.8762(5) 0.1444(16) 0.2489(2) 0.108(3) Uani 1 1 d . . .
H203 H 0.9104 0.1996 0.2660 0.141 Uiso 1 1 calc R . .
C204 C 0.8245(7) 0.2463(12) 0.2299(3) 0.113(3) Uani 1 1 d . . .
H204 H 0.8314 0.3522 0.2385 0.147 Uiso 1 1 calc R . .
C205 C 0.7660(6) 0.2265(16) 0.2016(4) 0.125(4) Uani 1 1 d . . .
H205 H 0.7431 0.3222 0.1950 0.163 Uiso 1 1 calc R . .
C206 C 0.7333(5) 0.0954(19) 0.1807(4) 0.126(5) Uani 1 1 d . . .
H206 H 0.6933 0.1237 0.1633 0.164 Uiso 1 1 calc R . .
C207 C 0.7466(6) -0.0697(19) 0.1796(3) 0.134(4) Uani 1 1 d . . .
H207 H 0.7126 -0.1252 0.1624 0.174 Uiso 1 1 calc R . .
C92 C 0.7671(4) -0.4167(8) 0.3574(2) 0.094(2) Uani 1 1 d . . .
H92A H 0.7946 -0.3941 0.3849 0.122 Uiso 1 1 calc R . .
H92B H 0.7966 -0.4635 0.3348 0.122 Uiso 1 1 calc R . .
H92C H 0.7301 -0.4899 0.3645 0.122 Uiso 1 1 calc R . .
C42 C 1.0347(4) 0.4618(7) 0.0911(2) 0.081(2) Uani 1 1 d . . .
H42A H 1.0679 0.3933 0.0766 0.105 Uiso 1 1 calc R . .
H42B H 1.0589 0.5520 0.1044 0.105 Uiso 1 1 calc R . .
H42C H 1.0003 0.4980 0.0686 0.105 Uiso 1 1 calc R . .
C93 C 0.6914(3) -0.2963(9) 0.2948(2) 0.091(2) Uani 1 1 d . . .
H93A H 0.6718 -0.1981 0.2832 0.118 Uiso 1 1 calc R . .
H93B H 0.6540 -0.3687 0.3017 0.118 Uiso 1 1 calc R . .
H93C H 0.7206 -0.3430 0.2720 0.118 Uiso 1 1 calc R . .
C12 C 0.8161(4) -0.2050(8) 0.0632(2) 0.098(2) Uani 1 1 d . . .
H12A H 0.7882 -0.1547 0.0861 0.127 Uiso 1 1 calc R . .
H12B H 0.8460 -0.2840 0.0775 0.127 Uiso 1 1 calc R . .
H12C H 0.7856 -0.2552 0.0405 0.127 Uiso 1 1 calc R . .
C33 C 1.0616(3) -0.1117(8) 0.1863(2) 0.089(2) Uani 1 1 d . . .
H33A H 1.0219 -0.1031 0.2058 0.116 Uiso 1 1 calc R . .
H33B H 1.1040 -0.1179 0.2050 0.116 Uiso 1 1 calc R . .
H33C H 1.0570 -0.2062 0.1678 0.116 Uiso 1 1 calc R . .
C43 C 0.9446(4) 0.4709(7) 0.1535(2) 0.0740(19) Uani 1 1 d . . .
H43A H 0.9661 0.5695 0.1632 0.096 Uiso 1 1 calc R . .
H43B H 0.9286 0.4142 0.1800 0.096 Uiso 1 1 calc R . .
H43C H 0.9053 0.4929 0.1329 0.096 Uiso 1 1 calc R . .
C13 C 0.9037(4) -0.1630(9) 0.0042(2) 0.101(3) Uani 1 1 d . . .
H13A H 0.9323 -0.0856 -0.0108 0.132 Uiso 1 1 calc R . .
H13B H 0.8729 -0.2134 -0.0182 0.132 Uiso 1 1 calc R . .
H13C H 0.9334 -0.2421 0.0188 0.132 Uiso 1 1 calc R . .

loop_
_atom_site_aniso_label
_atom_site_aniso_U_11
_atom_site_aniso_U_22
_atom_site_aniso_U_33
_atom_site_aniso_U_23
_atom_site_aniso_U_13
_atom_site_aniso_U_12
Nd1 0.04140(19) 0.0575(2) 0.04192(19) -0.00115(16) -0.00481(14) 0.00470(16)
Nd2 0.0552(2) 0.0984(3) 0.0463(2) 0.01305(19) 0.01255(17) -0.00407(19)
C1 0.048(3) 0.047(4) 0.035(3) -0.003(3) -0.005(3) -0.002(3)
C2 0.055(4) 0.037(3) 0.050(3) 0.002(3) -0.003(3) 0.000(3)
C3 0.048(3) 0.044(4) 0.028(3) 0.000(2) 0.000(2) -0.004(3)
C4 0.050(3) 0.038(3) 0.038(3) 0.001(3) 0.006(3) 0.000(3)
C5 0.044(3) 0.043(4) 0.030(3) 0.002(3) -0.003(2) 0.003(3)
C6 0.027(3) 0.040(3) 0.039(3) 0.002(3) 0.005(2) 0.002(3)
C7 0.034(3) 0.034(3) 0.032(3) 0.000(2) 0.002(2) 0.002(2)
C8 0.022(3) 0.040(3) 0.038(3) 0.002(3) 0.003(2) -0.002(2)
C9 0.030(3) 0.040(3) 0.044(3) -0.004(3) 0.009(2) 0.006(2)
C10 0.034(3) 0.036(3) 0.055(3) -0.005(3) 0.005(3) -0.005(2)
C11 0.061(4) 0.059(4) 0.050(4) -0.002(3) -0.023(3) -0.004(3)
C41 0.064(4) 0.036(3) 0.053(4) -0.001(3) 0.000(3) -0.003(3)
C51 0.058(4) 0.057(4) 0.051(4) 0.009(3) -0.001(3) 0.010(3)
C52 0.064(5) 0.084(5) 0.079(5) 0.022(4) -0.004(4) 0.020(4)
C53 0.087(5) 0.092(5) 0.056(4) 0.033(4) -0.001(4) 0.009(4)
C31 0.057(4) 0.047(3) 0.050(4) -0.002(3) -0.013(3) 0.001(3)
C91 0.048(3) 0.036(3) 0.050(4) -0.007(3) 0.017(3) -0.002(3)
C81 0.039(3) 0.044(3) 0.059(4) -0.006(3) 0.007(3) -0.007(3)
C82 0.080(5) 0.056(4) 0.070(4) 0.002(3) 0.022(4) -0.025(3)
C83 0.032(3) 0.083(5) 0.116(6) -0.007(4) 0.000(3) -0.012(3)
C71 0.044(3) 0.047(3) 0.036(3) -0.001(3) 0.001(3) 0.005(3)
C72 0.078(4) 0.072(4) 0.053(4) -0.020(3) -0.013(3) 0.010(4)
C73 0.065(4) 0.047(4) 0.056(4) -0.013(3) -0.002(3) 0.008(3)
C61 0.041(3) 0.053(4) 0.054(4) -0.001(3) 0.017(3) 0.002(3)
C62 0.057(4) 0.091(5) 0.085(5) -0.005(4) 0.029(4) -0.027(4)
C63 0.077(5) 0.091(5) 0.068(5) 0.025(4) 0.034(4) 0.000(4)
C100 0.100(7) 0.132(9) 0.047(5) -0.027(5) -0.014(5) 0.030(6)
C101 0.083(6) 0.136(9) 0.070(6) 0.032(6) -0.014(5) 0.013(7)
C102 0.124(8) 0.069(6) 0.110(8) 0.033(5) -0.045(7) -0.017(5)
C103 0.144(11) 0.092(7) 0.109(9) -0.044(7) -0.067(7) 0.067(7)
C104 0.075(8) 0.217(14) 0.076(7) -0.055(9) -0.020(6) 0.093(8)
C105 0.028(4) 0.248(14) 0.081(7) 0.040(8) -0.002(4) 0.021(7)
C106 0.056(5) 0.138(9) 0.122(8) 0.030(7) -0.040(6) -0.038(5)
C107 0.105(7) 0.107(7) 0.084(7) -0.022(6) -0.043(6) -0.012(6)
C200 0.113(8) 0.135(8) 0.105(8) 0.031(6) 0.037(7) -0.033(7)
C201 0.118(9) 0.138(10) 0.090(8) 0.052(7) 0.031(6) 0.034(7)
C202 0.088(7) 0.181(11) 0.066(6) 0.041(8) 0.005(5) 0.024(8)
C203 0.108(8) 0.179(11) 0.039(5) -0.006(6) 0.022(5) -0.041(8)
C204 0.144(10) 0.134(8) 0.064(6) 0.016(6) 0.050(6) 0.025(8)
C205 0.108(9) 0.183(12) 0.087(8) 0.053(8) 0.045(6) 0.071(8)
C206 0.064(6) 0.233(15) 0.082(7) 0.041(10) 0.009(5) 0.008(9)
C207 0.078(8) 0.228(14) 0.095(8) 0.013(10) 0.009(6) -0.060(9)
C92 0.112(6) 0.070(5) 0.103(6) -0.003(4) 0.044(5) 0.035(4)
C42 0.092(5) 0.055(4) 0.096(5) -0.004(4) 0.017(4) -0.021(4)
C93 0.081(5) 0.136(7) 0.056(4) -0.035(4) 0.020(4) 0.008(5)
C12 0.096(6) 0.102(6) 0.094(6) -0.002(5) -0.033(5) -0.034(5)
C33 0.073(5) 0.108(6) 0.086(5) 0.040(5) -0.018(4) -0.001(4)
C43 0.103(5) 0.054(4) 0.064(4) -0.014(3) 0.001(4) -0.009(4)
C13 0.101(6) 0.125(7) 0.077(5) -0.055(5) -0.020(4) 0.005(5)

loop_
_geom_bond_atom_site_label_1
_geom_bond_atom_site_label_2
_geom_bond_distance
_geom_bond_site_symmetry_2
_geom_bond_publ_flag
Nd1 C105 2.589(7) . ?
Nd1 C107 2.597(7) . ?
Nd1 C106 2.600(7) . ?
Nd1 C104 2.606(8) . ?
Nd1 C103 2.616(8) . ?
Nd1 C100 2.620(7) . ?
Nd1 C102 2.636(7) . ?
Nd1 C101 2.642(7) . ?
Nd1 C8 2.698(3) . ?
Nd1 C9 2.700(3) . ?
Nd1 C7 2.735(3) . ?
Nd1 C10 2.738(3) . ?
Nd2 C203 2.600(7) . ?
Nd2 C201 2.601(8) . ?
Nd2 C200 2.610(8) . ?
Nd2 C202 2.615(8) . ?
Nd2 C204 2.620(8) . ?
Nd2 C207 2.623(9) . ?
Nd2 C206 2.625(10) . ?
Nd2 C205 2.628(9) . ?
Nd2 C5 2.734(4) . ?
Nd2 C4 2.735(4) . ?
Nd2 C3 2.737(4) . ?
Nd2 C1 2.738(4) . ?
C1 C2 1.413(2) . ?
C1 C5 1.415(2) . ?
C1 C11 1.525(6) . ?
C2 C3 1.414(2) . ?
C3 C4 1.414(2) . ?
C3 C31 1.528(6) . ?
C4 C5 1.413(2) . ?
C4 C41 1.523(6) . ?
C5 C51 1.526(6) . ?
C6 C7 1.414(2) . ?
C6 C10 1.415(2) . ?
C6 C61 1.512(6) . ?
C7 C8 1.414(2) . ?
C7 C71 1.529(6) . ?
C8 C9 1.416(2) . ?
C8 C81 1.519(6) . ?
C9 C10 1.413(2) . ?
C9 C91 1.531(5) . ?
C11 C12 1.508(8) . ?
C11 C13 1.512(8) . ?
C41 C43 1.521(8) . ?
C41 C42 1.525(7) . ?
C51 C52 1.520(7) . ?
C51 C53 1.532(7) . ?
C31 C33 1.509(8) . ?
C31 C32 1.521(8) . ?
C91 C92 1.515(8) . ?
C91 C93 1.527(8) . ?
C81 C83 1.525(7) . ?
C81 C82 1.526(7) . ?
C71 C73 1.527(7) . ?
C71 C72 1.529(7) . ?
C61 C63 1.530(7) . ?
C61 C62 1.536(7) . ?
C100 C101 1.322(11) . ?
C100 C107 1.343(11) . ?
C101 C102 1.351(11) . ?
C102 C103 1.366(12) . ?
C103 C104 1.381(13) . ?
C104 C105 1.428(13) . ?
C105 C106 1.440(13) . ?
C106 C107 1.389(12) . ?
C200 C207 1.387(13) . ?
C200 C201 1.392(12) . ?
C201 C202 1.369(12) . ?
C202 C203 1.366(12) . ?
C203 C204 1.402(12) . ?
C204 C205 1.372(12) . ?
C205 C206 1.393(13) . ?
C206 C207 1.407(14) . ?
